data_1545756
loop_
_publ_author_name
'Wang, Liyun'
'Xu, Ying'
'Guo, Zhiqiang'
'Wei, Xuehong'

_publ_section_title
;
 2-(3-Methylphenyl)-1,2-benzoselenazol-3(2<i>H</i>)-one
;
_journal_coeditor_code SU4145
_journal_issue 4
_journal_name_full IUCrData
_journal_page_first x170532
_journal_paper_doi 10.1107/S2414314617005326
_journal_volume 2
_journal_year 2017
_chemical_formula_iupac 'C14 H11 N O Se'
_chemical_formula_moiety 'C14 H11 N O Se'
_chemical_formula_sum 'C14 H11 N O Se'
_chemical_formula_weight 288.20
_chemical_name_systematic
;
2-(3-Methylphenyl)-1,2-benzoselenazol-3(2<i>H</i>)-one
;
_space_group_crystal_system monoclinic
_space_group_IT_number 14
_space_group_name_Hall '-P 2ybc'
_space_group_name_H-M_alt 'P 1 21/c 1'
_symmetry_space_group_name_Hall '-P 2ybc'
_symmetry_space_group_name_H-M 'P 1 21/c 1'
_atom_sites_solution_hydrogens geom
_atom_sites_solution_primary direct
_atom_sites_solution_secondary difmap
_audit_creation_method SHELXL-2014/7
_cell_angle_alpha 90
_cell_angle_beta 92.799(3)
_cell_angle_gamma 90
_cell_formula_units_Z 4
_cell_length_a 15.561(4)
_cell_length_b 5.9415(16)
_cell_length_c 12.471(3)
_cell_measurement_reflns_used 2393
_cell_measurement_temperature 293(2)
_cell_measurement_theta_max 27.12
_cell_measurement_theta_min 2.62
_cell_volume 1151.6(5)
_computing_cell_refinement
;
SAINT (Bruker, 2001)
;
_computing_data_collection
;
SMART (Bruker, 2001)
;
_computing_data_reduction
;
SAINT (Bruker, 2001)
;
_computing_molecular_graphics
;
PLATON (Spek, 2009) and Mercury (Macrae <i>et al.</i>,  2008)
;
_computing_publication_material
;
SHELXL2014 (Sheldrick, 2015), PLATON (Spek, 2009) and publCIF
(Westrip, 2010)
;
_computing_structure_refinement
;
SHELXL2014 (Sheldrick, 2015)
;
_computing_structure_solution
;
SHELXS2014 (Sheldrick, 2008)
;
_diffrn_ambient_temperature 293(2)
_diffrn_measured_fraction_theta_full 0.995
_diffrn_measured_fraction_theta_max 0.995
_diffrn_measurement_device_type 'Bruker SMART CCD area-detector'
_diffrn_measurement_method 'phi and omega scans'
_diffrn_radiation_type MoK\a
_diffrn_radiation_wavelength 0.71073
_diffrn_reflns_av_R_equivalents 0.0213
_diffrn_reflns_limit_h_max 16
_diffrn_reflns_limit_h_min -18
_diffrn_reflns_limit_k_max 7
_diffrn_reflns_limit_k_min -6
_diffrn_reflns_limit_l_max 14
_diffrn_reflns_limit_l_min -9
_diffrn_reflns_number 4482
_diffrn_reflns_theta_full 24.995
_diffrn_reflns_theta_max 24.995
_diffrn_reflns_theta_min 2.621
_exptl_absorpt_coefficient_mu 3.241
_exptl_absorpt_correction_T_max 0.7374
_exptl_absorpt_correction_T_min 0.5632
_exptl_absorpt_correction_type multi-scan
_exptl_absorpt_process_details
;
(SADABS; Bruker, 2001)
;
_exptl_crystal_colour colorless
_exptl_crystal_density_diffrn 1.662
_exptl_crystal_description Block
_exptl_crystal_F_000 576
_exptl_crystal_size_max 0.200
_exptl_crystal_size_mid 0.100
_exptl_crystal_size_min 0.100
_refine_diff_density_max 0.420
_refine_diff_density_min -0.212
_refine_ls_extinction_method none
_refine_ls_goodness_of_fit_ref 1.049
_refine_ls_hydrogen_treatment constr
_refine_ls_matrix_type full
_refine_ls_number_parameters 155
_refine_ls_number_reflns 2015
_refine_ls_number_restraints 0
_refine_ls_restrained_S_all 1.049
_refine_ls_R_factor_all 0.0331
_refine_ls_R_factor_gt 0.0267
_refine_ls_shift/su_max 0.001
_refine_ls_shift/su_mean 0.000
_refine_ls_structure_factor_coef Fsqd
_refine_ls_weighting_details 'w=1/[\s^2^(Fo^2^)+(0.0422P)^2^+0.1339P] where P=(Fo^2^+2Fc^2^)/3'
_refine_ls_weighting_scheme calc
_refine_ls_wR_factor_gt 0.0694
_refine_ls_wR_factor_ref 0.0726
_reflns_number_gt 1728
_reflns_number_total 2015
_reflns_threshold_expression 'I > 2\s(I)'
_cod_data_source_file su4145sup1.cif
_cod_data_source_block I
_cod_database_code 1545756
_shelx_space_group_comment
;
The symmetry employed for this shelxl refinement is uniquely defined
by the following loop, which should always be used as a source of
symmetry information in preference to the above space-group names.
They are only intended as comments.
;
_shelx_estimated_absorpt_t_min 0.563
_shelx_estimated_absorpt_t_max 0.738

loop_
_space_group_symop_operation_xyz
'x, y, z'
'-x, y+1/2, -z+1/2'
'-x, -y, -z'
'x, -y-1/2, z-1/2'

loop_
_atom_site_type_symbol
_atom_site_label
_atom_site_fract_x
_atom_site_fract_y
_atom_site_fract_z
_atom_site_U_iso_or_equiv
_atom_site_adp_type
_atom_site_calc_flag
_atom_site_occupancy
Se Se1 0.77312(2) 0.16715(4) 0.66672(2) 0.03852(12) Uani d 1
N N1 0.75687(14) 0.0480(3) 0.80472(15) 0.0362(5) Uani d 1
O O1 0.79688(14) 0.1110(3) 0.98233(14) 0.0527(5) Uani d 1
C C1 0.70239(17) -0.1434(4) 0.8143(2) 0.0350(6) Uani d 1
C C2 0.69338(19) -0.2532(5) 0.9106(2) 0.0488(7) Uani d 1
H H2 0.7217 -0.2012 0.9731 0.059 Uiso calc 1
C C3 0.6413(2) -0.4427(5) 0.9123(3) 0.0610(9) Uani d 1
H H3 0.6353 -0.5184 0.9768 0.073 Uiso calc 1
C C4 0.5983(2) -0.5212(5) 0.8206(3) 0.0554(8) Uani d 1
H H4 0.5637 -0.6484 0.8240 0.066 Uiso calc 1
C C5 0.60614(19) -0.4142(5) 0.7252(2) 0.0473(7) Uani d 1
C C6 0.65794(18) -0.2238(5) 0.7229(2) 0.0437(7) Uani d 1
H H6 0.6630 -0.1480 0.6583 0.052 Uiso calc 1
C C7 0.5604(2) -0.4993(6) 0.6237(2) 0.0652(9) Uani d 1
H H7A 0.5975 -0.6005 0.5876 0.098 Uiso calc 1
H H7B 0.5457 -0.3745 0.5775 0.098 Uiso calc 1
H H7C 0.5090 -0.5772 0.6414 0.098 Uiso calc 1
C C8 0.79923(18) 0.1616(4) 0.8870(2) 0.0378(6) Uani d 1
C C9 0.84756(17) 0.3536(4) 0.8470(2) 0.0393(6) Uani d 1
C C10 0.89553(18) 0.5007(5) 0.9122(2) 0.0458(7) Uani d 1
H H10 0.9003 0.4780 0.9861 0.055 Uiso calc 1
C C11 0.93588(19) 0.6799(4) 0.8671(2) 0.0491(7) Uani d 1
H H11 0.9684 0.7785 0.9105 0.059 Uiso calc 1
C C12 0.92841(18) 0.7147(5) 0.7574(2) 0.0480(7) Uani d 1
H H12 0.9556 0.8380 0.7280 0.058 Uiso calc 1
C C13 0.88175(18) 0.5709(5) 0.6909(2) 0.0432(6) Uani d 1
H H13 0.8772 0.5948 0.6171 0.052 Uiso calc 1
C C14 0.84146(16) 0.3887(4) 0.7370(2) 0.0359(6) Uani d 1

loop_
_atom_site_aniso_label
_atom_site_aniso_U_11
_atom_site_aniso_U_22
_atom_site_aniso_U_33
_atom_site_aniso_U_12
_atom_site_aniso_U_13
_atom_site_aniso_U_23
Se1 0.0507(2) 0.03956(18) 0.02478(17) 0.00204(11) -0.00299(12) -0.00034(10)
N1 0.0476(12) 0.0378(12) 0.0228(11) 0.0000(10) -0.0027(9) -0.0011(9)
O1 0.0817(15) 0.0527(11) 0.0234(10) -0.0107(11) -0.0015(9) -0.0023(8)
C1 0.0394(14) 0.0344(14) 0.0312(13) 0.0040(11) 0.0013(11) -0.0033(10)
C2 0.0575(19) 0.0522(16) 0.0360(16) -0.0063(15) -0.0042(13) 0.0012(14)
C3 0.075(2) 0.0583(19) 0.0489(19) -0.0152(17) -0.0015(16) 0.0136(15)
C4 0.0557(19) 0.0503(17) 0.060(2) -0.0135(15) -0.0011(15) 0.0002(15)
C5 0.0476(17) 0.0471(15) 0.0464(18) 0.0019(13) -0.0051(13) -0.0098(13)
C6 0.0498(17) 0.0475(15) 0.0334(15) -0.0029(13) -0.0025(12) -0.0023(12)
C7 0.064(2) 0.069(2) 0.061(2) -0.0125(17) -0.0090(16) -0.0188(17)
C8 0.0503(16) 0.0372(14) 0.0255(13) 0.0043(11) -0.0038(11) -0.0027(11)
C9 0.0407(15) 0.0417(15) 0.0355(15) 0.0045(12) 0.0009(11) -0.0040(11)
C10 0.0508(16) 0.0510(16) 0.0352(15) -0.0011(14) -0.0023(12) -0.0053(13)
C11 0.0471(17) 0.0473(16) 0.0524(19) -0.0062(13) -0.0032(14) -0.0103(13)
C12 0.0440(16) 0.0411(15) 0.059(2) 0.0015(13) 0.0015(14) 0.0054(13)
C13 0.0459(16) 0.0468(15) 0.0367(15) 0.0030(13) 0.0007(12) 0.0068(12)
C14 0.0383(14) 0.0378(13) 0.0313(14) 0.0072(11) -0.0028(11) -0.0027(11)

loop_
_atom_type_symbol
_atom_type_description
_atom_type_scat_dispersion_real
_atom_type_scat_dispersion_imag
_atom_type_scat_source
C C 0.0033 0.0016 'International Tables Vol C Tables 4.2.6.8 and 6.1.1.4'
H H 0.0000 0.0000 'International Tables Vol C Tables 4.2.6.8 and 6.1.1.4'
N N 0.0061 0.0033 'International Tables Vol C Tables 4.2.6.8 and 6.1.1.4'
Se Se -0.0929 2.2259 'International Tables Vol C Tables 4.2.6.8 and 6.1.1.4'
O O 0.0106 0.0060 'International Tables Vol C Tables 4.2.6.8 and 6.1.1.4'

loop_
_geom_angle_atom_site_label_1
_geom_angle_atom_site_label_2
_geom_angle_atom_site_label_3
_geom_angle
C14 Se1 N1 86.30(10)
C8 N1 C1 126.6(2)
C8 N1 Se1 114.61(17)
C1 N1 Se1 118.78(15)
C2 C1 C6 118.9(3)
C2 C1 N1 122.4(2)
C6 C1 N1 118.7(2)
C1 C2 C3 118.8(3)
C1 C2 H2 120.6
C3 C2 H2 120.6
C4 C3 C2 121.5(3)
C4 C3 H3 119.3
C2 C3 H3 119.3
C5 C4 C3 120.5(3)
C5 C4 H4 119.7
C3 C4 H4 119.7
C4 C5 C6 118.3(3)
C4 C5 C7 121.3(3)
C6 C5 C7 120.4(3)
C1 C6 C5 122.0(3)
C1 C6 H6 119.0
C5 C6 H6 119.0
C5 C7 H7A 109.5
C5 C7 H7B 109.5
H7A C7 H7B 109.5
C5 C7 H7C 109.5
H7A C7 H7C 109.5
H7B C7 H7C 109.5
O1 C8 N1 124.6(2)
O1 C8 C9 123.9(2)
N1 C8 C9 111.4(2)
C14 C9 C10 119.6(2)
C14 C9 C8 116.2(2)
C10 C9 C8 124.2(2)
C11 C10 C9 119.5(3)
C11 C10 H10 120.2
C9 C10 H10 120.2
C10 C11 C12 120.3(3)
C10 C11 H11 119.9
C12 C11 H11 119.9
C13 C12 C11 121.4(3)
C13 C12 H12 119.3
C11 C12 H12 119.3
C12 C13 C14 118.1(3)
C12 C13 H13 121.0
C14 C13 H13 121.0
C9 C14 C13 121.1(2)
C9 C14 Se1 111.45(19)
C13 C14 Se1 127.5(2)

loop_
_geom_bond_atom_site_label_1
_geom_bond_atom_site_label_2
_geom_bond_distance
Se1 C14 1.882(3)
Se1 N1 1.889(2)
N1 C8 1.370(3)
N1 C1 1.427(3)
O1 C8 1.229(3)
C1 C2 1.379(4)
C1 C6 1.389(4)
C2 C3 1.388(4)
C2 H2 0.9300
C3 C4 1.377(4)
C3 H3 0.9300
C4 C5 1.360(4)
C4 H4 0.9300
C5 C6 1.390(4)
C5 C7 1.508(4)
C6 H6 0.9300
C7 H7A 0.9600
C7 H7B 0.9600
C7 H7C 0.9600
C8 C9 1.467(4)
C9 C14 1.386(4)
C9 C10 1.387(4)
C10 C11 1.370(4)
C10 H10 0.9300
C11 C12 1.383(4)
C11 H11 0.9300
C12 C13 1.373(4)
C12 H12 0.9300
C13 C14 1.390(4)
C13 H13 0.9300

loop_
_geom_hbond_atom_site_label_D
_geom_hbond_atom_site_label_H
_geom_hbond_atom_site_label_A
_geom_hbond_site_symmetry_A
_geom_hbond_distance_DH
_geom_hbond_distance_HA
_geom_hbond_distance_DA
_geom_hbond_angle_DHA
C13 H13 O1 4_565 0.93 2.38 3.057(3) 129
C7 H7C Cg2 2_646 0.96 2.97 3.926(4) 176
C12 H12 Cg3 2_756 0.93 2.74 3.535(3) 144
